data_7030987
loop_
_publ_author_name
'Lewis, Andrew J.'
'Yin, Haolin'
'Carroll, Patrick J.'
'Schelter, Eric J.'

_publ_section_title
;
 Uranyl-oxo coordination directed by non-covalent interactions.
;
_journal_issue 28
_journal_name_full 'Dalton transactions (Cambridge, England : 2003)'
_journal_page_first 10844
_journal_page_last 10851
_journal_paper_doi 10.1039/c4dt00763h
_journal_volume 43
_journal_year 2014
_chemical_formula_sum 'C49 H44 F15 K N6 O6 U'
_chemical_formula_weight 1375.03
_space_group_IT_number 19
_symmetry_cell_setting orthorhombic
_symmetry_Int_Tables_number 19
_symmetry_space_group_name_Hall 'P 2ac 2ab'
_symmetry_space_group_name_H-M 'P 21 21 21'
_atom_sites_solution_hydrogens geom
_atom_sites_solution_primary direct
_audit_creation_method SHELXL-97
_cell_angle_alpha 90.00
_cell_angle_beta 90.00
_cell_angle_gamma 90.00
_cell_formula_units_Z 8
_cell_length_a 16.6414(17)
_cell_length_b 19.756(2)
_cell_length_c 34.283(3)
_cell_measurement_temperature 143(1)
_cell_volume 11271.1(19)
_computing_data_collection 'Bruker APEX2'
_computing_data_reduction 'Bruker SAINT'
_computing_structure_refinement 'SHELXL-97 (Sheldrick, 2008)'
_computing_structure_solution 'SHELXS-97 (Sheldrick, 2008)'
_diffrn_ambient_temperature 143(1)
_diffrn_measured_fraction_theta_full 0.981
_diffrn_measured_fraction_theta_max 0.981
_diffrn_measurement_device 'CCD Area Detector'
_diffrn_measurement_device_type 'Bruker APEXII'
_diffrn_measurement_method 'phi and omega scans'
_diffrn_radiation_monochromator graphite
_diffrn_radiation_source 'sealed tube'
_diffrn_radiation_type MoK\a
_diffrn_radiation_wavelength 0.71073
_diffrn_reflns_av_R_equivalents 0.0416
_diffrn_reflns_av_sigmaI/netI 0.0470
_diffrn_reflns_limit_h_max 21
_diffrn_reflns_limit_h_min -21
_diffrn_reflns_limit_k_max 20
_diffrn_reflns_limit_k_min -25
_diffrn_reflns_limit_l_max 44
_diffrn_reflns_limit_l_min -44
_diffrn_reflns_number 186028
_diffrn_reflns_theta_full 27.63
_diffrn_reflns_theta_max 27.63
_diffrn_reflns_theta_min 1.71
_exptl_absorpt_coefficient_mu 3.054
_exptl_absorpt_correction_T_max 0.7456
_exptl_absorpt_correction_T_min 0.6375
_exptl_absorpt_correction_type multi-scan
_exptl_absorpt_process_details '(SADABS; Sheldrick, 2007)'
_exptl_crystal_density_diffrn 1.621
_exptl_crystal_density_method 'not measured'
_exptl_crystal_F_000 5392
_exptl_crystal_size_max 0.32
_exptl_crystal_size_mid 0.25
_exptl_crystal_size_min 0.25
_refine_diff_density_max 6.413
_refine_diff_density_min -2.302
_refine_diff_density_rms 0.220
_refine_ls_abs_structure_details 'Flack H D (1983), Acta Cryst. A39, 876-881'
_refine_ls_abs_structure_Flack 0.070(8)
_refine_ls_extinction_method none
_refine_ls_goodness_of_fit_ref 1.060
_refine_ls_hydrogen_treatment constr
_refine_ls_matrix_type full
_refine_ls_number_parameters 1406
_refine_ls_number_reflns 25533
_refine_ls_number_restraints 1483
_refine_ls_restrained_S_all 1.041
_refine_ls_R_factor_all 0.0900
_refine_ls_R_factor_gt 0.0790
_refine_ls_shift/su_max 0.028
_refine_ls_shift/su_mean 0.000
_refine_ls_structure_factor_coef Fsqd
_refine_ls_weighting_details 'calc w=1/[\s^2^(Fo^2^)+(0.0725P)^2^+198.8134P] where P=(Fo^2^+2Fc^2^)/3'
_refine_ls_weighting_scheme calc
_refine_ls_wR_factor_gt 0.1973
_refine_ls_wR_factor_ref 0.2029
_reflns_number_gt 21932
_reflns_number_total 25533
_reflns_threshold_expression >2sigma(I)
_cod_data_source_file c4dt00763h2.cif
_cod_data_source_block cmpd3
_cod_depositor_comments 'Adding full bibliography for 7030985--7030989.cif.'
_cod_original_sg_symbol_H-M 'P 21 21 21 '
_cod_database_code 7030987

loop_
_symmetry_equiv_pos_as_xyz
'x, y, z'
'x+1/2, -y+1/2, -z'
'-x, y+1/2, -z+1/2'
'-x+1/2, -y, z+1/2'

loop_
_atom_site_label
_atom_site_type_symbol
_atom_site_fract_x
_atom_site_fract_y
_atom_site_fract_z
_atom_site_U_iso_or_equiv
_atom_site_adp_type
_atom_site_occupancy
_atom_site_symmetry_multiplicity
_atom_site_calc_flag
_atom_site_refinement_flags
U1 U 0.33350(3) 0.54431(2) 0.145837(12) 0.03322(11) Uani 1 1 d U
O1 O 0.3227(6) 0.5256(4) 0.0955(2) 0.0339(17) Uani 1 1 d U
O2 O 0.3426(5) 0.5657(5) 0.1957(2) 0.0349(16) Uani 1 1 d U
N1 N 0.3936(6) 0.4227(5) 0.1463(3) 0.0351(18) Uani 1 1 d U
N2 N 0.4783(6) 0.5050(6) 0.1561(3) 0.038(2) Uani 1 1 d U
N3 N 0.2235(6) 0.4670(6) 0.1707(3) 0.041(2) Uani 1 1 d U
N4 N 0.1837(5) 0.5561(6) 0.1426(3) 0.0375(18) Uani 1 1 d U
N5 N 0.4278(6) 0.6334(6) 0.1185(3) 0.0367(19) Uani 1 1 d U
N6 N 0.3038(5) 0.6675(5) 0.1404(2) 0.0244(15) Uani 1 1 d U
C1 C 0.3627(6) 0.3581(6) 0.1419(3) 0.0290(18) Uani 1 1 d U
C2 C 0.3778(7) 0.3057(7) 0.1687(3) 0.035(2) Uani 1 1 d U
C3 C 0.3474(8) 0.2415(7) 0.1644(4) 0.043(2) Uani 1 1 d U
C4 C 0.2984(10) 0.2249(7) 0.1334(5) 0.052(3) Uani 1 1 d U
C5 C 0.2844(7) 0.2741(7) 0.1071(4) 0.042(2) Uani 1 1 d U
C6 C 0.3151(7) 0.3382(6) 0.1104(4) 0.036(2) Uani 1 1 d U
C7 C 0.4680(8) 0.4389(7) 0.1522(3) 0.036(2) Uani 1 1 d U
C8 C 0.5511(8) 0.5277(9) 0.1634(5) 0.055(4) Uani 1 1 d U
H8 H 0.5564 0.5741 0.1671 0.074 Uiso 1 1 calc R
C9 C 0.6191(9) 0.4905(9) 0.1660(5) 0.057(4) Uani 1 1 d U
H9 H 0.6687 0.5088 0.1727 0.076 Uiso 1 1 calc R
C10 C 0.6073(9) 0.4206(9) 0.1575(4) 0.053(3) Uani 1 1 d U
H10 H 0.6520 0.3926 0.1560 0.070 Uiso 1 1 calc R
C11 C 0.5330(7) 0.3929(8) 0.1515(3) 0.037(2) Uani 1 1 d U
H11 H 0.5257 0.3468 0.1472 0.050 Uiso 1 1 calc R
C12 C 0.2163(6) 0.4077(7) 0.1909(3) 0.034(2) Uani 1 1 d U
C13 C 0.2607(8) 0.3947(7) 0.2250(3) 0.036(2) Uani 1 1 d U
C14 C 0.2577(8) 0.3334(7) 0.2445(4) 0.041(2) Uani 1 1 d U
C15 C 0.2103(10) 0.2808(8) 0.2315(4) 0.053(3) Uani 1 1 d U
C16 C 0.1669(9) 0.2918(8) 0.1971(4) 0.048(3) Uani 1 1 d U
C17 C 0.1700(9) 0.3528(8) 0.1781(4) 0.046(3) Uani 1 1 d U
C18 C 0.1584(8) 0.5057(6) 0.1596(4) 0.037(2) Uani 1 1 d U
C19 C 0.1266(9) 0.6042(9) 0.1257(4) 0.053(3) Uani 1 1 d U
H19 H 0.1448 0.6403 0.1107 0.071 Uiso 1 1 calc R
C20 C 0.0486(10) 0.5957(10) 0.1319(5) 0.058(3) Uani 1 1 d U
H20 H 0.0104 0.6264 0.1229 0.077 Uiso 1 1 calc R
C21 C 0.0275(10) 0.5376(9) 0.1528(5) 0.057(3) Uani 1 1 d U
H21 H -0.0271 0.5308 0.1569 0.076 Uiso 1 1 calc R
C22 C 0.0764(8) 0.4912(8) 0.1675(5) 0.049(3) Uani 1 1 d U
H22 H 0.0589 0.4535 0.1813 0.065 Uiso 1 1 calc R
C23 C 0.4956(8) 0.6376(6) 0.0973(4) 0.037(2) Uani 1 1 d U
C24 C 0.5005(8) 0.6113(7) 0.0584(4) 0.040(3) Uani 1 1 d U
C25 C 0.5702(10) 0.6077(9) 0.0380(5) 0.053(3) Uani 1 1 d U
C26 C 0.6369(10) 0.6317(9) 0.0514(5) 0.061(3) Uani 1 1 d U
C27 C 0.6404(10) 0.6586(10) 0.0896(6) 0.064(4) Uani 1 1 d U
C28 C 0.5714(9) 0.6639(7) 0.1113(5) 0.050(3) Uani 1 1 d U
C29 C 0.3781(6) 0.6885(7) 0.1208(4) 0.035(2) Uani 1 1 d U
C30 C 0.2583(10) 0.7256(8) 0.1466(5) 0.056(3) Uani 1 1 d U
H30 H 0.2139 0.7203 0.1627 0.074 Uiso 1 1 calc R
C31 C 0.2692(10) 0.7872(8) 0.1326(6) 0.067(4) Uani 1 1 d U
H31 H 0.2316 0.8210 0.1373 0.089 Uiso 1 1 calc R
C32 C 0.3359(9) 0.8003(8) 0.1115(6) 0.062(4) Uani 1 1 d U
H32 H 0.3453 0.8443 0.1029 0.082 Uiso 1 1 calc R
C33 C 0.3894(9) 0.7512(7) 0.1025(6) 0.054(3) Uani 1 1 d U
H33 H 0.4313 0.7585 0.0850 0.071 Uiso 1 1 calc R
F1 F 0.4200(5) 0.3202(4) 0.2015(2) 0.0441(18) Uani 1 1 d U
F2 F 0.3605(6) 0.1952(5) 0.1930(3) 0.063(2) Uani 1 1 d U
F3 F 0.2694(6) 0.1633(4) 0.1315(3) 0.061(2) Uani 1 1 d U
F4 F 0.2367(6) 0.2583(5) 0.0758(3) 0.065(2) Uani 1 1 d U
F5 F 0.2965(5) 0.3827(4) 0.0823(2) 0.0475(18) Uani 1 1 d U
F6 F 0.3064(5) 0.4428(5) 0.2397(2) 0.0486(17) Uani 1 1 d U
F7 F 0.3033(6) 0.3252(5) 0.2766(2) 0.065(3) Uani 1 1 d U
F8 F 0.2083(7) 0.2235(5) 0.2506(3) 0.069(3) Uani 1 1 d U
F9 F 0.1210(6) 0.2399(5) 0.1841(3) 0.067(3) Uani 1 1 d U
F10 F 0.1328(8) 0.3563(5) 0.1457(3) 0.082(3) Uani 1 1 d U
F11 F 0.4330(6) 0.5871(6) 0.0428(2) 0.068(3) Uani 1 1 d U
F12 F 0.5697(7) 0.5802(6) 0.0014(3) 0.078(3) Uani 1 1 d U
F13 F 0.7068(6) 0.6280(7) 0.0308(4) 0.093(4) Uani 1 1 d U
F14 F 0.7083(7) 0.6842(8) 0.1046(5) 0.116(5) Uani 1 1 d U
F15 F 0.5667(7) 0.6925(5) 0.1456(3) 0.073(3) Uani 1 1 d U
K1 K 0.30021(19) 0.57167(17) 0.27190(8) 0.0456(7) Uani 1 1 d U
O3 O 0.3893(10) 0.6855(7) 0.2666(4) 0.084(3) Uani 1 1 d U
C34 C 0.4396(18) 0.7039(11) 0.2340(7) 0.093(6) Uani 1 1 d U
H34q H 0.4956 0.6959 0.2404 0.123 Uiso 1 1 calc R
H34b H 0.4259 0.6767 0.2114 0.123 Uiso 1 1 calc R
C35 C 0.427(2) 0.7746(15) 0.2256(9) 0.141(9) Uani 1 1 d DU
H35a H 0.4016 0.7808 0.2004 0.187 Uiso 1 1 calc R
H35b H 0.4770 0.7997 0.2263 0.187 Uiso 1 1 calc R
C36 C 0.371(2) 0.7956(16) 0.2587(9) 0.143(9) Uani 1 1 d DU
H36a H 0.3880 0.8390 0.2691 0.190 Uiso 1 1 calc R
H36b H 0.3167 0.8000 0.2491 0.190 Uiso 1 1 calc R
C37 C 0.374(2) 0.7449(12) 0.2890(8) 0.105(7) Uani 1 1 d U
H37a H 0.4174 0.7537 0.3073 0.139 Uiso 1 1 calc R
H37b H 0.3237 0.7419 0.3030 0.139 Uiso 1 1 calc R
O4 O 0.1738(9) 0.6591(9) 0.2593(4) 0.098(4) Uani 1 1 d DU
C38 C 0.1207(14) 0.6937(12) 0.2860(7) 0.110(6) Uani 1 1 d DU
H38a H 0.1460 0.7005 0.3112 0.146 Uiso 1 1 calc R
H38b H 0.1037 0.7371 0.2757 0.146 Uiso 1 1 calc R
C39 C 0.0512(16) 0.6445(15) 0.2887(8) 0.123(8) Uani 1 1 d DU
H39a H 0.0001 0.6682 0.2890 0.164 Uiso 1 1 calc R
H39b H 0.0553 0.6166 0.3119 0.164 Uiso 1 1 calc R
C40 C 0.060(2) 0.6024(16) 0.2521(8) 0.143(9) Uani 1 1 d DU
H40a H 0.0754 0.5564 0.2586 0.190 Uiso 1 1 calc R
H40b H 0.0100 0.6012 0.2377 0.190 Uiso 1 1 calc R
C41 C 0.1248(13) 0.6356(16) 0.2281(6) 0.121(7) Uani 1 1 d DU
H41a H 0.1040 0.6725 0.2124 0.161 Uiso 1 1 calc R
H41b H 0.1527 0.6035 0.2116 0.161 Uiso 1 1 calc R
O5 O 0.4489(6) 0.5178(7) 0.2871(3) 0.063(3) Uani 1 1 d U
C42 C 0.4780(10) 0.4523(13) 0.2839(7) 0.087(5) Uani 1 1 d U
H42a H 0.4778 0.4379 0.2569 0.116 Uiso 1 1 calc R
H42b H 0.4448 0.4214 0.2989 0.116 Uiso 1 1 calc R
C43 C 0.5610(13) 0.4526(16) 0.2994(9) 0.114(7) Uani 1 1 d U
H43a H 0.5621 0.4350 0.3258 0.152 Uiso 1 1 calc R
H43b H 0.5957 0.4249 0.2832 0.152 Uiso 1 1 calc R
C44 C 0.5868(14) 0.5215(14) 0.2988(11) 0.123(8) Uani 1 1 d U
H44a H 0.6367 0.5263 0.2844 0.163 Uiso 1 1 calc R
H44b H 0.5943 0.5387 0.3250 0.163 Uiso 1 1 calc R
C45 C 0.5174(10) 0.5586(13) 0.2779(6) 0.080(4) Uani 1 1 d U
H45a H 0.5110 0.6043 0.2878 0.106 Uiso 1 1 calc R
H45b H 0.5263 0.5605 0.2500 0.106 Uiso 1 1 calc R
O6 O 0.1980(9) 0.9554(8) 0.1094(4) 0.088(4) Uani 1 1 d U
C46 C 0.1948(13) 0.9522(13) 0.0683(6) 0.086(5) Uani 1 1 d U
H46a H 0.1401 0.9573 0.0589 0.115 Uiso 1 1 calc R
H46b H 0.2165 0.9097 0.0588 0.115 Uiso 1 1 calc R
C47 C 0.2448(15) 1.0093(15) 0.0565(8) 0.114(7) Uani 1 1 d U
H47a H 0.2651 1.0037 0.0302 0.152 Uiso 1 1 calc R
H47b H 0.2158 1.0518 0.0583 0.152 Uiso 1 1 calc R
C48 C 0.3114(14) 1.0054(14) 0.0863(8) 0.105(7) Uani 1 1 d U
H48A H 0.3491 0.9694 0.0805 0.139 Uiso 1 1 calc R
H48B H 0.3398 1.0480 0.0889 0.139 Uiso 1 1 calc R
C49 C 0.2629(12) 0.9907(11) 0.1196(7) 0.081(5) Uani 1 1 d U
H49A H 0.2942 0.9649 0.1383 0.108 Uiso 1 1 calc R
H49B H 0.2466 1.0326 0.1320 0.108 Uiso 1 1 calc R
U1' U 0.23118(3) 0.55927(2) 0.392999(11) 0.03069(11) Uani 1 1 d U
O1' O 0.2313(5) 0.5368(4) 0.44325(19) 0.0280(14) Uani 1 1 d U
O2' O 0.2327(5) 0.5838(4) 0.3429(2) 0.0302(15) Uani 1 1 d U
N1' N 0.2347(6) 0.4407(5) 0.3658(3) 0.0372(18) Uani 1 1 d U
N2' N 0.3485(6) 0.4733(5) 0.3940(3) 0.0365(18) Uani 1 1 d U
N3' N 0.0905(6) 0.5215(5) 0.3936(3) 0.0329(17) Uani 1 1 d U
N4' N 0.1018(6) 0.6299(6) 0.3922(3) 0.0378(18) Uani 1 1 d U
N5' N 0.2697(7) 0.6765(6) 0.4201(3) 0.0383(19) Uani 1 1 d U
N6' N 0.3650(6) 0.6206(6) 0.3896(3) 0.039(2) Uani 1 1 d U
C1' C 0.1841(8) 0.3960(7) 0.3458(4) 0.043(2) Uani 1 1 d U
C2' C 0.1633(9) 0.3313(8) 0.3584(5) 0.053(3) Uani 1 1 d U
C3' C 0.1137(11) 0.2875(10) 0.3392(7) 0.072(4) Uani 1 1 d U
C4' C 0.0811(10) 0.3070(11) 0.3046(6) 0.072(3) Uani 1 1 d U
C5' C 0.0951(10) 0.3694(11) 0.2928(5) 0.068(3) Uani 1 1 d U
C6' C 0.1491(7) 0.4161(8) 0.3104(4) 0.046(2) Uani 1 1 d U
C7' C 0.3082(7) 0.4232(7) 0.3753(3) 0.035(2) Uani 1 1 d U
C8' C 0.4189(7) 0.4640(9) 0.4081(4) 0.048(3) Uani 1 1 d U
H8' H 0.4398 0.4975 0.4243 0.063 Uiso 1 1 calc R
C9' C 0.4657(8) 0.4084(7) 0.4011(4) 0.042(3) Uani 1 1 d U
H9' H 0.5186 0.4043 0.4095 0.055 Uiso 1 1 calc R
C10' C 0.4226(9) 0.3554(8) 0.3784(4) 0.046(3) Uani 1 1 d U
H10' H 0.4497 0.3157 0.3721 0.061 Uiso 1 1 calc R
C11' C 0.3496(8) 0.3623(8) 0.3673(4) 0.046(3) Uani 1 1 d U
H11' H 0.3240 0.3275 0.3539 0.061 Uiso 1 1 calc R
C12' C 0.0405(5) 0.4576(7) 0.3968(4) 0.037(2) Uani 1 1 d U
C13' C 0.0530(7) 0.4151(7) 0.4286(4) 0.039(2) Uani 1 1 d U
C14' C 0.0184(9) 0.3524(8) 0.4311(5) 0.050(3) Uani 1 1 d U
C15' C -0.0318(8) 0.3325(8) 0.4013(5) 0.051(3) Uani 1 1 d U
C16' C -0.0446(8) 0.3748(9) 0.3689(5) 0.053(3) Uani 1 1 d U
C17' C -0.0068(7) 0.4347(8) 0.3667(4) 0.042(2) Uani 1 1 d U
C18' C 0.0460(7) 0.5780(6) 0.3916(3) 0.034(2) Uani 1 1 d U
C19' C 0.0731(8) 0.6932(8) 0.3916(4) 0.047(3) Uani 1 1 d U
H19' H 0.1097 0.7286 0.3933 0.063 Uiso 1 1 calc R
C20' C -0.0066(9) 0.7093(8) 0.3886(5) 0.053(3) Uani 1 1 d U
H20' H -0.0238 0.7539 0.3865 0.070 Uiso 1 1 calc R
C21' C -0.0597(8) 0.6562(9) 0.3891(4) 0.050(3) Uani 1 1 d U
H21' H -0.1146 0.6653 0.3883 0.066 Uiso 1 1 calc R
C22' C -0.0350(8) 0.5919(8) 0.3905(4) 0.044(3) Uani 1 1 d U
H22' H -0.0722 0.5568 0.3908 0.059 Uiso 1 1 calc R
C23' C 0.2387(8) 0.7308(7) 0.4406(4) 0.040(2) Uani 1 1 d U
C24' C 0.1948(10) 0.7197(8) 0.4755(4) 0.053(3) Uani 1 1 d U
C25' C 0.1617(13) 0.7703(10) 0.4950(5) 0.067(4) Uani 1 1 d U
C26' C 0.1609(12) 0.8353(9) 0.4816(6) 0.073(3) Uani 1 1 d U
C27' C 0.2046(11) 0.8491(9) 0.4480(7) 0.071(3) Uani 1 1 d U
C28' C 0.2362(10) 0.7973(8) 0.4283(5) 0.057(3) Uani 1 1 d U
C29' C 0.3482(8) 0.6770(6) 0.4092(3) 0.034(2) Uani 1 1 d U
C30' C 0.4412(8) 0.6129(8) 0.3755(4) 0.044(3) Uani 1 1 d U
H30' H 0.4515 0.5748 0.3605 0.058 Uiso 1 1 calc R
C31' C 0.5031(8) 0.6564(8) 0.3818(5) 0.049(3) Uani 1 1 d U
H31' H 0.5546 0.6488 0.3721 0.066 Uiso 1 1 calc R
C32' C 0.4832(9) 0.7132(8) 0.4038(4) 0.046(3) Uani 1 1 d U
H32' H 0.5230 0.7449 0.4092 0.062 Uiso 1 1 calc R
C33' C 0.4074(8) 0.7242(8) 0.4178(4) 0.042(3) Uani 1 1 d U
H33' H 0.3958 0.7623 0.4328 0.055 Uiso 1 1 calc R
F1' F 0.1941(6) 0.3122(5) 0.3950(3) 0.064(2) Uani 1 1 d U
F2' F 0.0976(7) 0.2273(6) 0.3548(5) 0.100(4) Uani 1 1 d U
F3' F 0.0318(8) 0.2668(9) 0.2849(5) 0.119(5) Uani 1 1 d U
F4' F 0.0616(7) 0.3930(8) 0.2580(3) 0.092(4) Uani 1 1 d U
F5' F 0.1635(5) 0.4747(5) 0.2946(2) 0.0565(19) Uani 1 1 d U
F6' F 0.1037(5) 0.4337(5) 0.4579(2) 0.056(2) Uani 1 1 d U
F7' F 0.0269(6) 0.3143(6) 0.4621(3) 0.072(3) Uani 1 1 d U
F8' F -0.0675(7) 0.2719(6) 0.4048(4) 0.081(3) Uani 1 1 d U
F9' F -0.0898(6) 0.3525(6) 0.3402(3) 0.072(3) Uani 1 1 d U
F10' F -0.0191(5) 0.4739(5) 0.3354(2) 0.053(2) Uani 1 1 d U
F11' F 0.1891(8) 0.6556(5) 0.4898(3) 0.078(3) Uani 1 1 d U
F12' F 0.1183(7) 0.7553(8) 0.5278(3) 0.094(4) Uani 1 1 d U
F13' F 0.1264(7) 0.8830(7) 0.5037(4) 0.106(5) Uani 1 1 d U
F14' F 0.2059(8) 0.9105(6) 0.4375(5) 0.101(4) Uani 1 1 d U
F15' F 0.2731(7) 0.8116(5) 0.3942(3) 0.071(2) Uani 1 1 d U
K1' K 0.19410(18) 0.51234(17) 0.51909(8) 0.0407(6) Uani 1 1 d U
O3' O 0.3510(7) 0.5517(8) 0.5246(3) 0.070(3) Uani 1 1 d U
C34' C 0.3892(12) 0.6014(11) 0.5014(5) 0.072(5) Uani 1 1 d U
H34a' H 0.3500 0.6247 0.4853 0.095 Uiso 1 1 calc R
H34b' H 0.4287 0.5806 0.4845 0.095 Uiso 1 1 calc R
C35' C 0.4263(13) 0.6469(12) 0.5267(7) 0.083(5) Uani 1 1 d U
H35a' H 0.3883 0.6795 0.5370 0.111 Uiso 1 1 calc R
H35b' H 0.4700 0.6707 0.5140 0.111 Uiso 1 1 calc R
C36' C 0.4583(12) 0.5970(12) 0.5597(6) 0.077(5) Uani 1 1 d U
H36a' H 0.5071 0.5738 0.5519 0.103 Uiso 1 1 calc R
H36b' H 0.4670 0.6202 0.5843 0.103 Uiso 1 1 calc R
C37' C 0.3890(9) 0.5512(11) 0.5613(4) 0.064(4) Uani 1 1 d U
H37a' H 0.4067 0.5057 0.5676 0.085 Uiso 1 1 calc R
H37b' H 0.3518 0.5660 0.5813 0.085 Uiso 1 1 calc R
O4' O 0.0472(7) 0.5706(8) 0.5197(3) 0.075(3) Uani 1 1 d U
C38' C -0.0013(12) 0.5924(14) 0.4879(5) 0.088(6) Uani 1 1 d U
H38a' H -0.0167 0.5538 0.4720 0.117 Uiso 1 1 calc R
H38b' H 0.0286 0.6237 0.4716 0.117 Uiso 1 1 calc R
C39' C -0.0730(11) 0.6255(13) 0.5034(6) 0.077(5) Uani 1 1 d U
H39a' H -0.1187 0.6196 0.4862 0.103 Uiso 1 1 calc R
H39b' H -0.0639 0.6735 0.5076 0.103 Uiso 1 1 calc R
C40' C -0.0853(12) 0.5861(11) 0.5438(6) 0.072(4) Uani 1 1 d U
H40a' H -0.1144 0.6130 0.5628 0.096 Uiso 1 1 calc R
H40b' H -0.1120 0.5428 0.5402 0.096 Uiso 1 1 calc R
C41' C -0.0005(11) 0.5781(12) 0.5541(5) 0.074(5) Uani 1 1 d U
H41a' H 0.0175 0.6174 0.5686 0.098 Uiso 1 1 calc R
H41b' H 0.0060 0.5386 0.5706 0.098 Uiso 1 1 calc R
O5' O 0.2597(8) 0.3910(6) 0.5131(4) 0.066(3) Uani 1 1 d U
C42' C 0.3097(13) 0.3771(11) 0.4794(7) 0.082(4) Uani 1 1 d U
H42a' H 0.2810 0.3864 0.4554 0.110 Uiso 1 1 calc R
H42b' H 0.3585 0.4039 0.4800 0.110 Uiso 1 1 calc R
C43' C 0.327(2) 0.3084(12) 0.4827(8) 0.112(7) Uani 1 1 d U
H43a' H 0.2922 0.2834 0.4652 0.149 Uiso 1 1 calc R
H43b' H 0.3820 0.3009 0.4744 0.149 Uiso 1 1 calc R
C44' C 0.318(2) 0.2838(14) 0.5190(8) 0.122(8) Uani 1 1 d U
H44a' H 0.3655 0.2901 0.5349 0.163 Uiso 1 1 calc R
H44b' H 0.3023 0.2365 0.5191 0.163 Uiso 1 1 calc R
C45' C 0.2483(19) 0.3313(11) 0.5312(7) 0.108(7) Uani 1 1 d U
H45a' H 0.1971 0.3119 0.5235 0.143 Uiso 1 1 calc R
H45b' H 0.2481 0.3375 0.5593 0.143 Uiso 1 1 calc R
O6' O 0.5935(11) 0.3875(9) 0.4779(4) 0.099(5) Uani 1 1 d U
C46' C 0.5959(18) 0.3281(12) 0.5003(6) 0.091(6) Uani 1 1 d U
H46a' H 0.6460 0.3044 0.4957 0.121 Uiso 1 1 calc R
H46b' H 0.5519 0.2985 0.4929 0.121 Uiso 1 1 calc R
C47' C 0.5893(14) 0.3461(12) 0.5413(6) 0.081(5) Uani 1 1 d U
H47a' H 0.6350 0.3290 0.5558 0.107 Uiso 1 1 calc R
H47b' H 0.5405 0.3275 0.5525 0.107 Uiso 1 1 calc R
C48' C 0.5874(14) 0.4222(12) 0.5423(6) 0.085(5) Uani 1 1 d U
H48a' H 0.5493 0.4382 0.5616 0.114 Uiso 1 1 calc R
H48b' H 0.6401 0.4403 0.5484 0.114 Uiso 1 1 calc R
C49' C 0.5628(17) 0.4424(14) 0.5034(7) 0.099(6) Uani 1 1 d U
H49a' H 0.5048 0.4460 0.5016 0.132 Uiso 1 1 calc R
H49b' H 0.5865 0.4856 0.4963 0.132 Uiso 1 1 calc R

loop_
_atom_site_aniso_label
_atom_site_aniso_U_11
_atom_site_aniso_U_22
_atom_site_aniso_U_33
_atom_site_aniso_U_23
_atom_site_aniso_U_13
_atom_site_aniso_U_12
U1 0.0341(2) 0.0444(3) 0.02118(18) -0.00173(18) 0.00095(17) 0.0049(2)
O1 0.057(5) 0.034(4) 0.011(3) 0.004(3) -0.004(3) 0.000(4)
O2 0.032(4) 0.058(5) 0.014(3) -0.007(3) 0.004(2) -0.006(4)
N1 0.033(4) 0.038(4) 0.035(5) -0.005(4) -0.009(4) 0.014(3)
N2 0.024(3) 0.044(4) 0.046(6) 0.017(4) 0.003(4) 0.001(3)
N3 0.028(4) 0.051(5) 0.046(5) -0.008(4) 0.009(4) -0.001(3)
N4 0.028(3) 0.062(5) 0.023(4) -0.015(4) 0.001(3) -0.021(3)
N5 0.033(4) 0.045(5) 0.032(5) 0.005(4) 0.009(4) 0.007(3)
N6 0.015(3) 0.038(4) 0.020(4) -0.008(3) -0.007(3) 0.008(3)
C1 0.011(4) 0.044(4) 0.032(5) -0.001(4) 0.010(4) 0.007(4)
C2 0.025(5) 0.051(5) 0.029(5) 0.001(4) 0.007(4) -0.001(5)
C3 0.040(7) 0.041(5) 0.049(6) 0.006(4) 0.013(5) 0.010(5)
C4 0.065(9) 0.032(5) 0.058(7) -0.014(5) 0.013(5) 0.000(5)
C5 0.035(6) 0.047(5) 0.044(6) -0.009(5) 0.005(5) 0.006(5)
C6 0.033(6) 0.043(5) 0.032(5) -0.001(4) 0.002(4) 0.010(4)
C7 0.042(5) 0.040(5) 0.026(5) -0.005(5) 0.005(4) 0.001(4)
C8 0.023(5) 0.061(7) 0.082(10) 0.013(8) -0.005(6) -0.013(5)
C9 0.034(6) 0.070(8) 0.067(9) 0.012(8) -0.021(7) -0.002(6)
C10 0.028(5) 0.077(8) 0.053(8) 0.006(7) -0.007(6) 0.003(6)
C11 0.022(5) 0.062(6) 0.028(6) 0.010(5) -0.005(4) -0.004(4)
C12 0.015(5) 0.054(5) 0.034(5) -0.009(4) 0.009(3) 0.001(4)
C13 0.030(5) 0.049(5) 0.029(5) -0.009(4) 0.011(4) -0.002(5)
C14 0.036(6) 0.052(5) 0.034(5) -0.007(4) 0.002(4) 0.004(5)
C15 0.061(9) 0.051(7) 0.047(7) -0.004(5) 0.003(5) -0.011(6)
C16 0.042(7) 0.058(6) 0.046(6) -0.012(5) 0.007(5) -0.012(6)
C17 0.047(7) 0.054(6) 0.038(6) -0.013(5) 0.004(5) -0.007(6)
C18 0.041(4) 0.034(5) 0.036(6) -0.023(4) -0.005(5) 0.001(4)
C19 0.044(6) 0.069(9) 0.046(8) 0.009(6) -0.018(6) -0.002(6)
C20 0.050(6) 0.076(9) 0.048(8) 0.000(7) 0.005(6) 0.008(7)
C21 0.055(4) 0.059(4) 0.059(4) -0.0005(19) -0.0029(19) 0.0002(19)
C22 0.027(5) 0.058(8) 0.061(9) -0.010(6) -0.001(5) -0.004(5)
C23 0.046(5) 0.030(6) 0.035(5) 0.004(4) 0.008(4) 0.001(4)
C24 0.043(6) 0.048(7) 0.029(5) 0.007(5) 0.017(4) -0.005(5)
C25 0.051(6) 0.060(9) 0.048(6) 0.010(6) 0.030(5) 0.004(6)
C26 0.056(7) 0.053(9) 0.074(7) 0.018(6) 0.029(6) -0.014(7)
C27 0.048(6) 0.068(10) 0.077(8) 0.017(7) 0.013(6) -0.021(7)
C28 0.051(6) 0.044(7) 0.053(7) 0.007(6) -0.002(5) -0.014(6)
C29 0.014(4) 0.045(5) 0.047(6) -0.001(5) -0.016(4) -0.001(4)
C30 0.047(7) 0.061(6) 0.059(8) -0.010(7) 0.005(7) 0.016(6)
C31 0.043(7) 0.046(6) 0.112(13) -0.008(7) 0.005(8) 0.019(7)
C32 0.032(6) 0.041(6) 0.113(13) -0.010(7) -0.011(7) 0.004(5)
C33 0.042(7) 0.039(6) 0.080(10) 0.001(6) 0.008(7) -0.001(5)
F1 0.057(5) 0.047(4) 0.028(3) 0.006(3) -0.008(3) 0.009(4)
F2 0.062(6) 0.047(5) 0.081(6) 0.025(4) 0.022(5) 0.014(4)
F3 0.049(5) 0.043(4) 0.090(7) -0.004(4) 0.010(5) -0.005(4)
F4 0.042(5) 0.085(6) 0.067(5) -0.028(5) -0.014(4) 0.001(5)
F5 0.052(5) 0.052(4) 0.039(4) 0.002(3) -0.005(3) 0.003(4)
F6 0.049(4) 0.060(4) 0.036(3) -0.012(3) -0.001(3) -0.013(4)
F7 0.079(6) 0.080(6) 0.034(4) -0.003(4) -0.019(4) 0.003(5)
F8 0.103(8) 0.060(5) 0.043(5) 0.008(4) 0.013(5) -0.016(5)
F9 0.071(6) 0.066(6) 0.062(6) -0.010(5) -0.003(5) -0.033(5)
F10 0.125(9) 0.072(6) 0.050(5) -0.004(5) -0.011(5) -0.051(6)
F11 0.058(5) 0.113(8) 0.033(4) -0.017(5) 0.000(4) -0.017(5)
F12 0.078(7) 0.106(9) 0.049(5) -0.016(5) 0.031(5) 0.016(6)
F13 0.052(5) 0.130(10) 0.098(8) 0.007(7) 0.036(6) -0.010(6)
F14 0.061(6) 0.149(12) 0.139(11) 0.011(10) -0.005(7) -0.064(8)
F15 0.092(7) 0.061(6) 0.065(6) -0.013(5) 0.002(5) -0.032(5)
K1 0.0474(15) 0.0650(19) 0.0243(11) -0.0039(12) 0.0101(11) -0.0023(13)
O3 0.107(8) 0.074(6) 0.071(7) -0.012(5) 0.003(7) -0.042(6)
C34 0.135(17) 0.070(9) 0.074(11) 0.001(9) 0.012(10) -0.038(9)
C35 0.21(3) 0.093(13) 0.114(16) 0.029(13) 0.026(16) 0.012(16)
C36 0.21(3) 0.102(11) 0.118(17) 0.005(12) 0.005(17) 0.030(16)
C37 0.141(19) 0.073(9) 0.100(13) -0.017(8) 0.009(13) -0.015(11)
O4 0.085(7) 0.138(8) 0.071(7) 0.028(7) 0.004(6) 0.047(6)
C38 0.128(15) 0.104(15) 0.098(13) -0.003(11) 0.002(12) 0.044(9)
C39 0.098(14) 0.16(2) 0.115(16) -0.003(15) 0.032(13) 0.039(12)
C40 0.135(17) 0.15(2) 0.14(2) -0.032(15) 0.024(15) 0.009(13)
C41 0.086(13) 0.19(2) 0.091(13) -0.020(13) -0.005(8) 0.039(12)
O5 0.042(4) 0.092(7) 0.055(6) -0.006(5) -0.016(4) -0.010(4)
C42 0.042(8) 0.099(9) 0.121(15) 0.017(13) -0.019(9) 0.005(6)
C43 0.053(9) 0.117(12) 0.17(2) -0.008(16) -0.034(12) 0.001(9)
C44 0.050(8) 0.115(14) 0.20(2) -0.008(16) -0.013(12) -0.001(9)
C45 0.048(6) 0.108(10) 0.084(11) -0.010(11) 0.012(8) -0.013(8)
O6 0.088(8) 0.097(9) 0.079(7) 0.011(8) -0.016(7) -0.027(7)
C46 0.076(11) 0.105(14) 0.078(8) 0.000(11) -0.015(9) -0.003(10)
C47 0.076(13) 0.141(17) 0.126(13) 0.057(14) 0.017(10) 0.007(12)
C48 0.069(11) 0.104(15) 0.141(17) -0.016(14) 0.010(9) -0.018(10)
C49 0.058(9) 0.078(11) 0.108(11) -0.011(10) -0.015(8) -0.006(8)
U1' 0.0302(2) 0.0410(2) 0.02086(17) -0.00023(17) 0.00488(16) -0.00018(19)
O1' 0.027(3) 0.040(4) 0.017(3) 0.003(3) 0.002(2) -0.001(3)
O2' 0.030(4) 0.040(4) 0.020(3) 0.001(3) 0.001(3) -0.007(3)
N1' 0.034(4) 0.040(4) 0.037(5) -0.002(4) 0.006(4) 0.002(4)
N2' 0.025(4) 0.045(4) 0.039(5) 0.003(4) 0.009(4) -0.003(3)
N3' 0.028(2) 0.039(2) 0.032(2) -0.0003(18) 0.0053(18) 0.0006(17)
N4' 0.040(4) 0.054(4) 0.019(4) 0.000(5) -0.009(4) 0.011(3)
N5' 0.046(5) 0.047(4) 0.021(4) -0.010(4) 0.006(4) -0.011(4)
N6' 0.027(4) 0.061(5) 0.028(5) -0.002(4) 0.017(4) -0.013(4)
C1' 0.030(6) 0.052(5) 0.046(6) -0.019(4) 0.002(4) 0.009(5)
C2' 0.033(6) 0.052(6) 0.075(7) -0.013(5) 0.021(6) 0.000(5)
C3' 0.052(9) 0.068(8) 0.097(9) -0.024(7) 0.027(6) -0.020(7)
C4' 0.038(8) 0.102(9) 0.076(8) -0.049(6) 0.029(6) -0.029(7)
C5' 0.041(8) 0.105(9) 0.058(8) -0.037(6) -0.004(6) -0.012(7)
C6' 0.022(5) 0.077(7) 0.037(5) -0.016(5) 0.015(4) -0.004(5)
C7' 0.031(5) 0.044(5) 0.028(5) 0.005(4) 0.006(4) -0.003(4)
C8' 0.023(5) 0.077(8) 0.043(6) -0.008(6) 0.020(4) 0.001(5)
C9' 0.039(3) 0.043(3) 0.043(3) -0.0002(19) -0.0041(19) 0.0018(18)
C10' 0.046(3) 0.047(3) 0.045(3) 0.0009(19) -0.0050(19) 0.0006(19)
C11' 0.039(6) 0.051(6) 0.048(7) -0.006(6) -0.002(5) 0.001(5)
C12' 0.005(4) 0.051(5) 0.054(6) 0.000(5) -0.002(4) 0.000(4)
C13' 0.025(5) 0.054(6) 0.038(5) 0.001(4) 0.006(4) -0.001(5)
C14' 0.045(7) 0.055(7) 0.050(7) 0.003(5) 0.007(5) 0.001(5)
C15' 0.033(6) 0.055(7) 0.066(7) -0.005(6) 0.003(5) -0.017(6)
C16' 0.025(6) 0.079(8) 0.056(7) -0.004(5) 0.002(5) -0.022(6)
C17' 0.029(6) 0.061(7) 0.036(5) -0.003(5) 0.004(4) 0.001(5)
C18' 0.035(4) 0.053(5) 0.015(4) 0.001(5) 0.002(4) 0.027(4)
C19' 0.042(6) 0.063(6) 0.036(6) -0.011(7) -0.021(6) 0.015(5)
C20' 0.050(7) 0.059(7) 0.050(8) -0.006(7) -0.014(7) 0.030(5)
C21' 0.030(5) 0.080(8) 0.039(7) -0.002(7) -0.010(6) 0.024(5)
C22' 0.028(5) 0.067(6) 0.037(6) 0.005(6) 0.008(5) 0.002(5)
C23' 0.034(6) 0.052(5) 0.036(5) -0.008(4) -0.005(4) 0.002(5)
C24' 0.069(9) 0.059(6) 0.033(6) -0.008(5) 0.005(5) 0.018(7)
C25' 0.078(10) 0.082(6) 0.041(7) -0.030(6) -0.014(6) 0.020(8)
C26' 0.062(10) 0.066(6) 0.091(9) -0.046(6) -0.028(7) 0.016(7)
C27' 0.049(9) 0.050(6) 0.113(10) -0.020(6) -0.025(7) -0.004(6)
C28' 0.046(8) 0.049(5) 0.074(8) -0.005(5) -0.010(6) -0.016(6)
C29' 0.041(5) 0.038(6) 0.024(5) 0.005(4) 0.002(4) -0.006(4)
C30' 0.034(5) 0.057(8) 0.040(7) -0.005(6) 0.008(5) -0.008(5)
C31' 0.026(5) 0.063(8) 0.059(8) 0.006(6) 0.012(5) -0.008(5)
C32' 0.041(6) 0.046(7) 0.051(8) 0.008(5) -0.005(6) -0.015(6)
C33' 0.039(5) 0.051(7) 0.035(6) 0.006(5) -0.011(5) -0.002(5)
F1' 0.054(5) 0.057(5) 0.081(6) 0.010(5) 0.023(5) -0.006(4)
F2' 0.070(7) 0.073(6) 0.156(11) -0.013(7) 0.036(8) -0.031(6)
F3' 0.065(7) 0.155(12) 0.136(11) -0.084(10) 0.013(7) -0.055(8)
F4' 0.057(6) 0.174(11) 0.046(5) -0.034(6) -0.012(4) -0.008(7)
F5' 0.038(4) 0.095(5) 0.037(4) -0.005(3) 0.008(3) -0.016(4)
F6' 0.048(4) 0.079(6) 0.043(4) 0.010(4) 0.003(3) -0.017(4)
F7' 0.064(6) 0.078(7) 0.075(6) 0.032(5) -0.002(5) -0.011(5)
F8' 0.066(7) 0.079(7) 0.097(8) 0.005(6) 0.018(6) -0.036(5)
F9' 0.046(5) 0.104(8) 0.065(6) -0.012(5) -0.011(4) -0.027(5)
F10' 0.039(4) 0.080(6) 0.041(4) 0.005(4) -0.012(3) -0.007(4)
F11' 0.126(8) 0.066(4) 0.042(5) 0.003(4) 0.036(5) 0.028(5)
F12' 0.076(8) 0.154(11) 0.053(6) -0.033(6) 0.014(5) 0.037(7)
F13' 0.075(7) 0.112(8) 0.131(10) -0.078(8) -0.044(6) 0.050(7)
F14' 0.078(8) 0.053(5) 0.171(12) -0.016(6) -0.023(8) -0.001(5)
F15' 0.075(6) 0.056(5) 0.081(6) 0.021(5) -0.011(5) -0.014(5)
K1' 0.0371(13) 0.0611(17) 0.0240(11) 0.0057(11) 0.0045(10) 0.0059(12)
O3' 0.065(5) 0.110(7) 0.036(4) 0.015(6) -0.013(4) -0.040(5)
C34' 0.065(9) 0.099(12) 0.051(8) 0.028(7) -0.009(7) -0.013(8)
C35' 0.070(12) 0.083(11) 0.096(13) 0.004(8) 0.008(10) -0.022(9)
C36' 0.057(10) 0.117(14) 0.058(9) -0.005(9) -0.009(7) -0.030(9)
C37' 0.042(7) 0.100(12) 0.049(7) 0.021(8) -0.006(6) -0.006(8)
O4' 0.062(5) 0.137(9) 0.026(4) 0.006(5) -0.002(4) 0.046(5)
C38' 0.065(10) 0.150(17) 0.048(7) 0.020(10) -0.018(6) 0.039(10)
C39' 0.044(8) 0.116(15) 0.072(10) -0.008(9) -0.023(7) 0.022(8)
C40' 0.062(8) 0.084(12) 0.071(9) -0.023(8) 0.003(7) 0.015(9)
C41' 0.068(8) 0.114(14) 0.038(6) -0.003(8) 0.014(6) 0.040(10)
O5' 0.071(7) 0.063(5) 0.064(6) 0.012(5) 0.017(5) 0.012(5)
C42' 0.080(9) 0.079(7) 0.089(11) 0.012(6) 0.027(8) 0.036(7)
C43' 0.145(18) 0.089(11) 0.102(13) 0.013(11) 0.032(14) 0.054(13)
C44' 0.17(2) 0.098(13) 0.099(14) 0.022(11) 0.008(16) 0.062(14)
C45' 0.17(2) 0.080(9) 0.070(11) 0.028(9) 0.030(11) 0.045(12)
O6' 0.130(12) 0.104(10) 0.063(7) 0.012(6) 0.012(8) 0.045(10)
C46' 0.128(16) 0.081(9) 0.063(9) -0.006(7) 0.001(12) 0.011(12)
C47' 0.082(12) 0.099(11) 0.061(8) 0.007(8) 0.002(10) 0.009(11)
C48' 0.078(12) 0.098(11) 0.080(9) -0.020(9) -0.013(10) 0.014(11)
C49' 0.119(16) 0.088(11) 0.090(11) 0.002(9) -0.003(12) 0.034(13)

loop_
_atom_type_symbol
_atom_type_description
_atom_type_scat_dispersion_real
_atom_type_scat_dispersion_imag
_atom_type_scat_source
C C 0.0033 0.0016 'International Tables Vol C Tables 4.2.6.8 and 6.1.1.4'
H H 0.0000 0.0000 'International Tables Vol C Tables 4.2.6.8 and 6.1.1.4'
N N 0.0061 0.0033 'International Tables Vol C Tables 4.2.6.8 and 6.1.1.4'
O O 0.0106 0.0060 'International Tables Vol C Tables 4.2.6.8 and 6.1.1.4'
F F 0.0171 0.0103 'International Tables Vol C Tables 4.2.6.8 and 6.1.1.4'
K K 0.2009 0.2494 'International Tables Vol C Tables 4.2.6.8 and 6.1.1.4'
U U -9.6767 9.6646 'International Tables Vol C Tables 4.2.6.8 and 6.1.1.4'

loop_
_geom_angle_atom_site_label_1
_geom_angle_atom_site_label_2
_geom_angle_atom_site_label_3
_geom_angle
_geom_angle_site_symmetry_1
_geom_angle_site_symmetry_3
O2 U1 O1 178.0(4) . .
O2 U1 N6 81.7(4) . .
O1 U1 N6 96.4(3) . .
O2 U1 N4 96.0(3) . .
O1 U1 N4 82.9(4) . .
N6 U1 N4 73.0(3) . .
O2 U1 N3 83.1(4) . .
O1 U1 N3 97.4(4) . .
N6 U1 N3 118.1(3) . .
N4 U1 N3 49.6(4) . .
O2 U1 N5 97.9(4) . .
O1 U1 N5 81.3(4) . .
N6 U1 N5 54.4(3) . .
N4 U1 N5 122.3(4) . .
N3 U1 N5 171.9(4) . .
O2 U1 N2 81.9(4) . .
O1 U1 N2 99.5(4) . .
N6 U1 N2 119.6(3) . .
N4 U1 N2 166.4(4) . .
N3 U1 N2 116.8(4) . .
N5 U1 N2 71.2(3) . .
O2 U1 N1 100.5(4) . .
O1 U1 N1 81.5(4) . .
N6 U1 N1 168.2(3) . .
N4 U1 N1 118.0(4) . .
N3 U1 N1 73.7(3) . .
N5 U1 N1 113.9(3) . .
N2 U1 N1 49.9(3) . .
U1 O1 K1' 176.1(4) . 4_564
U1 O2 K1 157.1(4) . .
C7 N1 C1 126.9(10) . .
C7 N1 U1 98.1(8) . .
C1 N1 U1 135.1(7) . .
C8 N2 C7 118.3(12) . .
C8 N2 U1 142.3(11) . .
C7 N2 U1 99.4(8) . .
C12 N3 C18 123.1(11) . .
C12 N3 U1 138.8(8) . .
C18 N3 U1 98.1(8) . .
C18 N4 C19 119.5(11) . .
C18 N4 U1 104.1(9) . .
C19 N4 U1 136.4(9) . .
C23 N5 C29 119.1(11) . .
C23 N5 U1 139.6(8) . .
C29 N5 U1 99.1(7) . .
C30 N6 C29 107.1(11) . .
C30 N6 U1 154.6(9) . .
C29 N6 U1 98.2(7) . .
N1 C1 C2 122.9(11) . .
N1 C1 C6 123.7(11) . .
C2 C1 C6 113.4(11) . .
F1 C2 C3 118.2(12) . .
F1 C2 C1 118.5(11) . .
C3 C2 C1 123.1(12) . .
F2 C3 C2 119.2(13) . .
F2 C3 C4 119.4(13) . .
C2 C3 C4 121.2(13) . .
F3 C4 C5 125.0(15) . .
F3 C4 C3 118.5(15) . .
C5 C4 C3 116.5(13) . .
C4 C5 C6 123.3(13) . .
C4 C5 F4 117.4(13) . .
C6 C5 F4 119.4(13) . .
F5 C6 C5 117.4(12) . .
F5 C6 C1 120.2(11) . .
C5 C6 C1 122.4(12) . .
N1 C7 N2 112.5(11) . .
N1 C7 C11 124.8(12) . .
N2 C7 C11 122.5(12) . .
N2 C8 C9 126.8(16) . .
C8 C9 C10 113.4(14) . .
C11 C10 C9 123.0(15) . .
C10 C11 C7 115.5(14) . .
N3 C12 C13 122.1(11) . .
N3 C12 C17 123.6(12) . .
C13 C12 C17 114.1(13) . .
F6 C13 C14 117.9(12) . .
F6 C13 C12 119.3(12) . .
C14 C13 C12 122.8(12) . .
F7 C14 C15 119.8(13) . .
F7 C14 C13 118.6(12) . .
C15 C14 C13 121.6(13) . .
F8 C15 C14 120.2(14) . .
F8 C15 C16 123.0(14) . .
C14 C15 C16 116.8(14) . .
F9 C16 C17 122.1(14) . .
F9 C16 C15 116.7(14) . .
C17 C16 C15 121.2(13) . .
F10 C17 C16 116.4(13) . .
F10 C17 C12 119.9(13) . .
C16 C17 C12 123.5(14) . .
N4 C18 N3 108.2(12) . .
N4 C18 C22 125.6(13) . .
N3 C18 C22 126.2(13) . .
C20 C19 N4 119.4(15) . .
C19 C20 C21 115.6(17) . .
C22 C21 C20 127.6(16) . .
C21 C22 C18 112.2(15) . .
N5 C23 C28 124.9(12) . .
N5 C23 C24 122.0(12) . .
C28 C23 C24 113.0(12) . .
F11 C24 C25 119.7(13) . .
F11 C24 C23 117.1(11) . .
C25 C24 C23 123.2(14) . .
C26 C25 C24 122.2(16) . .
C26 C25 F12 118.5(14) . .
C24 C25 F12 119.3(15) . .
C25 C26 F13 122.0(17) . .
C25 C26 C27 120.2(15) . .
F13 C26 C27 117.6(16) . .
F14 C27 C28 118.1(18) . .
F14 C27 C26 122.0(16) . .
C28 C27 C26 119.7(16) . .
F15 C28 C27 124.8(15) . .
F15 C28 C23 113.7(13) . .
C27 C28 C23 121.5(15) . .
N5 C29 C33 126.6(12) . .
N5 C29 N6 108.0(10) . .
C33 C29 N6 124.6(11) . .
C31 C30 N6 129.2(16) . .
C30 C31 C32 119.0(15) . .
C33 C32 C31 121.6(16) . .
C32 C33 C29 116.4(15) . .
C6 F5 K1' 163.6(7) . 4_564
C13 F6 K1 142.4(8) . .
C24 F11 K1' 159.8(10) . 4_564
O2' K1 O3 102.5(4) . .
O2' K1 O2 170.0(3) . .
O3 K1 O2 80.1(4) . .
O2' K1 O4 76.6(3) . .
O3 K1 O4 83.5(6) . .
O2 K1 O4 94.3(4) . .
O2' K1 O5 103.8(3) . .
O3 K1 O5 80.8(5) . .
O2 K1 O5 86.1(3) . .
O4 K1 O5 164.0(5) . .
O2' K1 F6 117.1(3) . .
O3 K1 F6 135.8(4) . .
O2 K1 F6 64.4(3) . .
O4 K1 F6 122.7(4) . .
O5 K1 F6 71.7(3) . .
O2' K1 F5' 61.2(2) . .
O3 K1 F5' 160.5(4) . .
O2 K1 F5' 114.2(3) . .
O4 K1 F5' 82.3(4) . .
O5 K1 F5' 112.2(3) . .
F6 K1 F5' 63.7(2) . .
C37 O3 C34 108.1(17) . .
C37 O3 K1 123.7(15) . .
C34 O3 K1 125.5(11) . .
C35 C34 O3 108(2) . .
C34 C35 C36 102(2) . .
C37 C36 C35 109(2) . .
O3 C37 C36 101(2) . .
C41 O4 C38 106.3(18) . .
C41 O4 K1 110.6(15) . .
C38 O4 K1 131.6(14) . .
C39 C38 O4 101.6(18) . .
C38 C39 C40 103(2) . .
C41 C40 C39 106(2) . .
C40 C41 O4 98(2) . .
C42 O5 C45 103.3(15) . .
C42 O5 K1 131.5(10) . .
C45 O5 K1 117.3(12) . .
O5 C42 C43 107(2) . .
C44 C43 C42 106(2) . .
C43 C44 C45 103(2) . .
O5 C45 C44 103.1(19) . .
C49 O6 C46 108.5(17) . .
O6 C46 C47 103(2) . .
C48 C47 C46 101(2) . .
C49 C48 C47 97.9(19) . .
O6 C49 C48 110.7(19) . .
O1' U1' O2' 178.4(4) . .
O1' U1' N3' 85.3(4) . .
O2' U1' N3' 95.9(4) . .
O1' U1' N1' 97.3(3) . .
O2' U1' N1' 84.0(3) . .
N3' U1' N1' 75.1(3) . .
O1' U1' N6' 99.4(4) . .
O2' U1' N6' 79.2(4) . .
N3' U1' N6' 168.9(4) . .
N1' U1' N6' 114.0(4) . .
O1' U1' N4' 98.4(3) . .
O2' U1' N4' 81.6(4) . .
N3' U1' N4' 50.7(4) . .
N1' U1' N4' 121.4(4) . .
N6' U1' N4' 118.4(4) . .
O1' U1' N5' 82.8(3) . .
O2' U1' N5' 95.7(3) . .
N3' U1' N5' 120.5(4) . .
N1' U1' N5' 164.3(4) . .
N6' U1' N5' 50.9(4) . .
N4' U1' N5' 74.0(4) . .
O1' U1' N2' 79.8(4) . .
O2' U1' N2' 100.4(4) . .
N3' U1' N2' 121.3(3) . .
N1' U1' N2' 51.6(3) . .
N6' U1' N2' 69.6(3) . .
N4' U1' N2' 171.9(3) . .
N5' U1' N2' 113.4(4) . .
U1' O1' K1' 166.2(4) . .
U1' O2' K1 148.4(4) . .
C7' N1' C1' 121.1(11) . .
C7' N1' U1' 100.0(8) . .
C1' N1' U1' 138.9(8) . .
C8' N2' C7' 121.8(12) . .
C8' N2' U1' 142.1(10) . .
C7' N2' U1' 95.7(7) . .
C18' N3' C12' 113.1(9) . .
C18' N3' U1' 105.8(8) . .
C12' N3' U1' 141.0(7) . .
C19' N4' C18' 116.8(11) . .
C19' N4' U1' 143.9(10) . .
C18' N4' U1' 99.3(7) . .
C29' N5' C23' 119.6(11) . .
C29' N5' U1' 98.5(8) . .
C23' N5' U1' 142.0(9) . .
C29' N6' C30' 117.8(11) . .
C29' N6' U1' 101.1(7) . .
C30' N6' U1' 141.1(9) . .
C2' C1' C6' 115.2(14) . .
C2' C1' N1' 125.2(14) . .
C6' C1' N1' 119.6(13) . .
C3' C2' C1' 125.5(18) . .
C3' C2' F1' 118.7(16) . .
C1' C2' F1' 115.7(13) . .
C4' C3' F2' 121.5(18) . .
C4' C3' C2' 118.9(19) . .
F2' C3' C2' 120(2) . .
C3' C4' F3' 121(2) . .
C3' C4' C5' 117.6(16) . .
F3' C4' C5' 121(2) . .
C4' C5' F4' 120.3(16) . .
C4' C5' C6' 125.9(19) . .
F4' C5' C6' 113.5(18) . .
F5' C6' C1' 122.4(13) . .
F5' C6' C5' 121.1(15) . .
C1' C6' C5' 116.5(16) . .
N1' C7' N2' 112.7(11) . .
N1' C7' C11' 129.1(13) . .
N2' C7' C11' 118.1(11) . .
N2' C8' C9' 124.7(14) . .
C8' C9' C10' 112.5(13) . .
C11' C10' C9' 122.5(14) . .
C10' C11' C7' 119.7(14) . .
C17' C12' C13' 118.4(13) . .
C17' C12' N3' 122.2(12) . .
C13' C12' N3' 118.6(11) . .
F6' C13' C14' 117.3(13) . .
F6' C13' C12' 120.5(12) . .
C14' C13' C12' 122.2(13) . .
F7' C14' C13' 121.6(15) . .
F7' C14' C15' 120.3(15) . .
C13' C14' C15' 117.8(14) . .
F8' C15' C14' 117.2(15) . .
F8' C15' C16' 122.2(14) . .
C14' C15' C16' 120.5(14) . .
F9' C16' C17' 121.5(15) . .
F9' C16' C15' 118.5(14) . .
C17' C16' C15' 119.8(13) . .
F10' C17' C16' 118.9(12) . .
F10' C17' C12' 120.0(13) . .
C16' C17' C12' 121.1(14) . .
N3' C18' C22' 135.1(13) . .
N3' C18' N4' 104.2(10) . .
C22' C18' N4' 120.7(11) . .
N4' C19' C20' 124.4(15) . .
C19' C20' C21' 116.5(14) . .
C22' C21' C20' 121.9(12) . .
C21' C22' C18' 119.5(14) . .
N5' C23' C28' 126.6(14) . .
N5' C23' C24' 120.1(13) . .
C28' C23' C24' 112.8(14) . .
C25' C24' F11' 119.5(15) . .
C25' C24' C23' 121.6(16) . .
F11' C24' C23' 118.9(12) . .
C24' C25' F12' 118.1(18) . .
C24' C25' C26' 123.1(18) . .
F12' C25' C26' 118.4(16) . .
F13' C26' C25' 118(2) . .
F13' C26' C27' 124(2) . .
C25' C26' C27' 117.3(16) . .
F14' C27' C28' 126(2) . .
F14' C27' C26' 115.6(18) . .
C28' C27' C26' 118.4(18) . .
C27' C28' F15' 117.1(16) . .
C27' C28' C23' 126.1(18) . .
F15' C28' C23' 116.6(14) . .
N6' C29' N5' 109.6(11) . .
N6' C29' C33' 121.4(12) . .
N5' C29' C33' 128.9(12) . .
N6' C30' C31' 125.5(14) . .
C30' C31' C32' 114.4(13) . .
C31' C32' C33' 122.5(13) . .
C32' C33' C29' 118.2(14) . .
C6' F5' K1 142.8(8) . .
C13' F6' K1' 164.1(9) . .
C24' F11' K1' 174.1(10) . .
O5' K1' O4' 139.6(5) . .
O5' K1' O1' 89.6(3) . .
O4' K1' O1' 97.9(3) . .
O5' K1' O3' 82.4(5) . .
O4' K1' O3' 138.0(5) . .
O1' K1' O3' 78.3(3) . .
O5' K1' O1 82.4(3) . 4_565
O4' K1' O1 91.0(3) . 4_565
O1' K1' O1 170.9(3) . 4_565
O3' K1' O1 96.3(3) . 4_565
O5' K1' F11 73.6(4) . 4_565
O4' K1' F11 68.8(4) . 4_565
O1' K1' F11 122.5(3) . 4_565
O3' K1' F11 147.4(4) . 4_565
O1 K1' F11 59.3(3) 4_565 4_565
O5' K1' F11' 147.2(3) . .
O4' K1' F11' 64.9(4) . .
O1' K1' F11' 61.2(2) . .
O3' K1' F11' 77.4(4) . .
O1 K1' F11' 125.1(3) 4_565 .
F11 K1' F11' 133.5(3) 4_565 .
O5' K1' F5 131.4(3) . 4_565
O4' K1' F5 75.4(3) . 4_565
O1' K1' F5 123.8(3) . 4_565
O3' K1' F5 72.8(3) . 4_565
O1 K1' F5 60.3(2) 4_565 4_565
F11 K1' F5 107.1(3) 4_565 4_565
F11' K1' F5 65.9(2) . 4_565
O5' K1' F6' 71.6(4) . .
O4' K1' F6' 76.9(4) . .
O1' K1' F6' 62.6(2) . .
O3' K1' F6' 132.3(3) . .
O1 K1' F6' 118.3(3) 4_565 .
F11 K1' F6' 59.9(2) 4_565 .
F11' K1' F6' 103.9(3) . .
F5 K1' F6' 152.2(3) 4_565 .
O5' K1' C42' 21.0(4) . .
O4' K1' C42' 144.2(5) . .
O1' K1' C42' 69.2(4) . .
O3' K1' C42' 74.0(5) . .
O1 K1' C42' 102.4(4) 4_565 .
F11 K1' C42' 89.6(4) 4_565 .
F11' K1' C42' 126.5(4) . .
F5 K1' C42' 139.9(5) 4_565 .
F6' K1' C42' 67.5(5) . .
C37' O3' C34' 107.8(13) . .
C37' O3' K1' 119.3(9) . .
C34' O3' K1' 126.1(10) . .
O3' C34' C35' 107.3(15) . .
C34' C35' C36' 101.0(17) . .
C37' C36' C35' 98.4(15) . .
O3' C37' C36' 108.3(14) . .
C41' O4' C38' 106.6(13) . .
C41' O4' K1' 123.5(9) . .
C38' O4' K1' 129.5(10) . .
O4' C38' C39' 108.7(15) . .
C38' C39' C40' 101.6(16) . .
C41' C40' C39' 97.9(15) . .
O4' C41' C40' 110.3(14) . .
C45' O5' C42' 106.3(15) . .
C45' O5' K1' 134.5(13) . .
C42' O5' K1' 118.1(10) . .
C43' C42' O5' 103.8(18) . .
C43' C42' K1' 144.3(16) . .
O5' C42' K1' 40.8(7) . .
C44' C43' C42' 114(2) . .
C43' C44' C45' 97(2) . .
O5' C45' C44' 108(2) . .
C46' O6' C49' 107.5(16) . .
O6' C46' C47' 108.8(19) . .
C46' C47' C48' 105.4(19) . .
C49' C48' C47' 105.2(19) . .
O6' C49' C48' 104.0(18) . .

loop_
_geom_bond_atom_site_label_1
_geom_bond_atom_site_label_2
_geom_bond_distance
_geom_bond_site_symmetry_2
U1 O2 1.769(7) .
U1 O1 1.775(7) .
U1 N6 2.490(9) .
U1 N4 2.507(9) .
U1 N3 2.532(11) .
U1 N5 2.536(11) .
U1 N2 2.556(10) .
U1 N1 2.602(9) .
O1 K1' 2.738(7) 4_564
O2 K1 2.707(7) .
N1 C7 1.294(16) .
N1 C1 1.383(16) .
N2 C8 1.317(17) .
N2 C7 1.324(18) .
N3 C12 1.366(17) .
N3 C18 1.380(17) .
N4 C18 1.229(17) .
N4 C19 1.463(19) .
N5 C23 1.347(16) .
N5 C29 1.369(16) .
N6 C30 1.391(17) .
N6 C29 1.468(15) .
C1 C2 1.405(17) .
C1 C6 1.396(17) .
C2 F1 1.356(14) .
C2 C3 1.37(2) .
C3 F2 1.358(16) .
C3 C4 1.38(2) .
C4 F3 1.310(17) .
C4 C5 1.34(2) .
C5 C6 1.370(19) .
C5 F4 1.373(16) .
C6 F5 1.341(15) .
C7 C11 1.413(18) .
C8 C9 1.35(2) .
C9 C10 1.42(2) .
C10 C11 1.368(19) .
C12 C13 1.407(18) .
C12 C17 1.402(19) .
C13 F6 1.318(15) .
C13 C14 1.383(19) .
C14 F7 1.346(15) .
C14 C15 1.38(2) .
C15 F8 1.309(18) .
C15 C16 1.40(2) .
C16 F9 1.353(16) .
C16 C17 1.37(2) .
C17 F10 1.274(18) .
C18 C22 1.421(19) .
C19 C20 1.33(2) .
C20 C21 1.40(2) .
C21 C22 1.32(2) .
C23 C28 1.45(2) .
C23 C24 1.432(17) .
C24 F11 1.332(17) .
C24 C25 1.356(18) .
C25 C26 1.29(3) .
C25 F12 1.367(19) .
C26 F13 1.363(18) .
C26 C27 1.42(3) .
C27 F14 1.34(2) .
C27 C28 1.37(2) .
C28 F15 1.308(19) .
C29 C33 1.40(2) .
C30 C31 1.32(2) .
C31 C32 1.35(3) .
C32 C33 1.35(2) .
F5 K1' 3.004(9) 4_564
F6 K1 2.776(9) .
F11 K1' 3.000(10) 4_564
K1 O2' 2.693(8) .
K1 O3 2.700(13) .
K1 O4 2.757(14) .
K1 O5 2.743(12) .
K1 F5' 3.074(9) .
O3 C37 1.42(3) .
O3 C34 1.44(3) .
C34 C35 1.44(3) .
C35 C36 1.523(10) .
C36 C37 1.44(4) .
O4 C41 1.421(10) .
O4 C38 1.444(10) .
C38 C39 1.514(10) .
C39 C40 1.513(10) .
C40 C41 1.503(10) .
O5 C42 1.39(3) .
O5 C45 1.43(2) .
C42 C43 1.48(3) .
C43 C44 1.43(4) .
C44 C45 1.54(3) .
O6 C49 1.33(2) .
O6 C46 1.41(2) .
C46 C47 1.46(3) .
C47 C48 1.51(4) .
C48 C49 1.43(3) .
U1' O1' 1.779(7) .
U1' O2' 1.783(7) .
U1' N3' 2.457(10) .
U1' N1' 2.522(11) .
U1' N6' 2.538(10) .
U1' N4' 2.565(10) .
U1' N5' 2.575(10) .
U1' N2' 2.588(10) .
O1' K1' 2.716(7) .
N1' C7' 1.313(16) .
N1' C1' 1.399(17) .
N2' C8' 1.281(17) .
N2' C7' 1.357(16) .
N3' C18' 1.342(14) .
N3' C12' 1.517(16) .
N4' C19' 1.339(18) .
N4' C18' 1.384(17) .
N5' C29' 1.358(17) .
N5' C23' 1.383(17) .
N6' C29' 1.330(17) .
N6' C30' 1.364(16) .
C1' C2' 1.39(2) .
C1' C6' 1.40(2) .
C2' C3' 1.37(2) .
C2' F1' 1.40(2) .
C3' C4' 1.36(3) .
C3' F2' 1.33(2) .
C4' F3' 1.33(2) .
C4' C5' 1.32(3) .
C5' F4' 1.40(2) .
C5' C6' 1.42(2) .
C6' F5' 1.301(18) .
C7' C11' 1.413(19) .
C8' C9' 1.37(2) .
C9' C10' 1.49(2) .
C10' C11' 1.28(2) .
C12' C17' 1.375(18) .
C12' C13' 1.392(19) .
C13' F6' 1.363(15) .
C13' C14' 1.37(2) .
C14' F7' 1.309(18) .
C14' C15' 1.38(2) .
C15' F8' 1.341(18) .
C15' C16' 1.41(2) .
C16' F9' 1.314(17) .
C16' C17' 1.34(2) .
C17' F10' 1.338(16) .
C18' C22' 1.376(16) .
C19' C20' 1.367(19) .
C20' C21' 1.37(2) .
C21' C22' 1.34(2) .
C23' C28' 1.38(2) .
C23' C24' 1.42(2) .
C24' C25' 1.32(2) .
C24' F11' 1.361(19) .
C25' F12' 1.37(2) .
C25' C26' 1.36(3) .
C26' F13' 1.339(19) .
C26' C27' 1.39(3) .
C27' F14' 1.26(2) .
C27' C28' 1.33(3) .
C28' F15' 1.35(2) .
C29' C33' 1.390(18) .
C30' C31' 1.36(2) .
C31' C32' 1.39(2) .
C32' C33' 1.37(2) .
F6' K1' 3.013(9) .
F11' K1' 3.004(10) .
K1' O5' 2.642(12) .
K1' O4' 2.702(11) .
K1' O3' 2.731(11) .
K1' O1 2.738(7) 4_565
K1' F11 3.000(10) 4_565
K1' F5 3.004(9) 4_565
K1' C42' 3.563(18) .
O3' C37' 1.409(17) .
O3' C34' 1.41(2) .
C34' C35' 1.39(3) .
C35' C36' 1.59(3) .
C36' C37' 1.47(2) .
O4' C41' 1.431(17) .
O4' C38' 1.423(18) .
C38' C39' 1.46(3) .
C39' C40' 1.60(3) .
C40' C41' 1.46(3) .
O5' C45' 1.35(2) .
O5' C42' 1.45(2) .
C42' C43' 1.39(3) .
C43' C44' 1.34(3) .
C44' C45' 1.55(3) .
O6' C46' 1.40(3) .
O6' C49' 1.48(3) .
C46' C47' 1.46(3) .
C47' C48' 1.50(3) .
C48' C49' 1.45(3) .

loop_
_platon_squeeze_void_nr
_platon_squeeze_void_average_x
_platon_squeeze_void_average_y
_platon_squeeze_void_average_z
_platon_squeeze_void_volume
_platon_squeeze_void_count_electrons
_platon_squeeze_void_content
1 0.177 0.986 0.288 313 65 ' '
2 0.322 1.014 0.788 313 65 ' '
3 0.677 0.514 0.712 313 65 ' '
4 0.822 0.486 0.212 313 65 ' '
